data_7153490
loop_
_publ_author_name
'Mkrtchyan, Satenik'
'Iaroshenko, Viktor O.'
'Dudkin, Sergii'
'Gevorgyan, Ashot'
'Vilches-Herrera, Marcelo'
'Ghazaryan, Gagik'
'Volochnyuk, Dmitriy M.'
'Ostrovskyi, Dmytro'
'Ahmed, Zeeshan'
'Villinger, Alexander'
'Sosnovskikh, Vyacheslav Ya'
'Langer, Peter'

_publ_section_title
;
 3-Methoxalylchromone--a novel versatile reagent for the regioselective
 purine isostere synthesis.
;
_journal_issue 23
_journal_name_full 'Organic &amp; biomolecular chemistry'
_journal_page_first 5280
_journal_page_last 5284
_journal_paper_doi 10.1039/c0ob00379d
_journal_volume 8
_journal_year 2010
_chemical_formula_moiety 'C17 H15 N3 O4 S'
_chemical_formula_sum 'C17 H15 N3 O4 S'
_chemical_formula_weight 357.38
_chemical_name_systematic
;
?
;
_space_group_IT_number 14
_symmetry_cell_setting monoclinic
_symmetry_Int_Tables_number 14
_symmetry_space_group_name_Hall '-P 2ybc'
_symmetry_space_group_name_H-M 'P 1 21/c 1'
_atom_sites_solution_hydrogens geom
_atom_sites_solution_primary direct
_atom_sites_solution_secondary difmap
_audit_creation_method SHELXL-97
_cell_angle_alpha 90.00
_cell_angle_beta 98.6610(10)
_cell_angle_gamma 90.00
_cell_formula_units_Z 4
_cell_length_a 15.5148(4)
_cell_length_b 8.3533(2)
_cell_length_c 12.6393(3)
_cell_measurement_reflns_used 7769
_cell_measurement_temperature 173(2)
_cell_measurement_theta_max 60.018
_cell_measurement_theta_min 5.553
_cell_volume 1619.37(7)
_computing_cell_refinement 'Bruker Apex v2.0-2'
_computing_data_collection 'Bruker Apex v2.0-2'
_computing_data_reduction 'Bruker SAINT'
_computing_molecular_graphics 'ORTEP-3 (Farrugia, 1997)'
_computing_publication_material SHELXL-97
_computing_structure_refinement 'SHELXL-97 (Sheldrick, 1997)'
_computing_structure_solution 'SHELXS-97 (Sheldrick, 1997)'
_diffrn_ambient_temperature 173(2)
_diffrn_measured_fraction_theta_full 0.994
_diffrn_measured_fraction_theta_max 0.994
_diffrn_measurement_device_type 'Bruker Apex Kappa II-CCD-diffractometer'
_diffrn_measurement_method 'phi and psi scans'
_diffrn_radiation_monochromator graphite
_diffrn_radiation_source 'sealed tube'
_diffrn_radiation_type MoK\a
_diffrn_radiation_wavelength 0.71073
_diffrn_reflns_av_R_equivalents 0.0223
_diffrn_reflns_av_sigmaI/netI 0.0239
_diffrn_reflns_limit_h_max 21
_diffrn_reflns_limit_h_min -13
_diffrn_reflns_limit_k_max 11
_diffrn_reflns_limit_k_min -8
_diffrn_reflns_limit_l_max 15
_diffrn_reflns_limit_l_min -17
_diffrn_reflns_number 17166
_diffrn_reflns_theta_full 30.00
_diffrn_reflns_theta_max 30.00
_diffrn_reflns_theta_min 2.66
_exptl_absorpt_coefficient_mu 0.229
_exptl_absorpt_correction_T_max 0.9819
_exptl_absorpt_correction_T_min 0.9061
_exptl_absorpt_correction_type multi-scan
_exptl_absorpt_process_details '(SADABS; Sheldrick, 2004)'
_exptl_crystal_colour colourless
_exptl_crystal_density_diffrn 1.466
_exptl_crystal_density_method 'not measured'
_exptl_crystal_description block
_exptl_crystal_F_000 744
_exptl_crystal_size_max 0.44
_exptl_crystal_size_mid 0.42
_exptl_crystal_size_min 0.08
_refine_diff_density_max 0.358
_refine_diff_density_min -0.345
_refine_diff_density_rms 0.052
_refine_ls_extinction_method none
_refine_ls_goodness_of_fit_ref 1.059
_refine_ls_hydrogen_treatment mixed
_refine_ls_matrix_type full
_refine_ls_number_parameters 233
_refine_ls_number_reflns 4697
_refine_ls_number_restraints 0
_refine_ls_restrained_S_all 1.059
_refine_ls_R_factor_all 0.0480
_refine_ls_R_factor_gt 0.0377
_refine_ls_shift/su_max 0.003
_refine_ls_shift/su_mean 0.000
_refine_ls_structure_factor_coef Fsqd
_refine_ls_weighting_details 'calc w=1/[\s^2^(Fo^2^)+(0.0577P)^2^+0.3579P] where P=(Fo^2^+2Fc^2^)/3'
_refine_ls_weighting_scheme calc
_refine_ls_wR_factor_gt 0.1017
_refine_ls_wR_factor_ref 0.1068
_reflns_number_gt 3884
_reflns_number_total 4697
_reflns_threshold_expression >2\s(I)
_cod_data_source_file c0ob00379d.txt
_cod_data_source_block is_sm285
_cod_original_sg_symbol_H-M 'P 21/c'
_cod_database_code 7153490

loop_
_symmetry_equiv_pos_as_xyz
'x, y, z'
'-x, y+1/2, -z+1/2'
'-x, -y, -z'
'x, -y-1/2, z-1/2'

loop_
_atom_site_label
_atom_site_type_symbol
_atom_site_fract_x
_atom_site_fract_y
_atom_site_fract_z
_atom_site_U_iso_or_equiv
_atom_site_adp_type
_atom_site_occupancy
_atom_site_symmetry_multiplicity
_atom_site_calc_flag
_atom_site_refinement_flags
N1 N 0.99847(7) 0.24820(14) 1.09821(8) 0.0245(2) Uani 1 1 d .
N2 N 0.86445(6) 0.11616(13) 1.04315(8) 0.0222(2) Uani 1 1 d .
N3 N 1.12860(7) 0.39337(15) 1.10863(9) 0.0288(2) Uani 1 1 d .
O1 O 0.69203(6) -0.12374(12) 0.92851(8) 0.0315(2) Uani 1 1 d .
O2 O 0.70705(6) 0.01812(12) 1.08099(8) 0.0301(2) Uani 1 1 d .
O3 O 0.76386(6) -0.02370(14) 0.68650(8) 0.0363(2) Uani 1 1 d .
O4 O 0.61708(7) 0.02935(14) 0.57107(8) 0.0344(2) Uani 1 1 d .
S1 S 1.04782(2) 0.31529(4) 0.91214(2) 0.02542(10) Uani 1 1 d .
C1 C 1.06018(8) 0.31867(15) 1.05381(10) 0.0226(2) Uani 1 1 d .
C2 C 0.93569(8) 0.19007(14) 1.01977(9) 0.0208(2) Uani 1 1 d .
C3 C 0.95029(8) 0.21473(15) 0.91238(10) 0.0221(2) Uani 1 1 d .
C4 C 0.88896(8) 0.16809(16) 0.82779(10) 0.0246(2) Uani 1 1 d .
H4 H 0.8979 0.1837 0.7558 0.030 Uiso 1 1 calc R
C5 C 0.81273(8) 0.09665(15) 0.85232(9) 0.0224(2) Uani 1 1 d .
C6 C 0.80543(7) 0.07057(15) 0.96024(9) 0.0213(2) Uani 1 1 d .
C7 C 0.72896(7) -0.02297(15) 0.98693(10) 0.0229(2) Uani 1 1 d .
C8 C 0.63549(10) -0.0711(2) 1.11300(13) 0.0390(3) Uani 1 1 d .
H8A H 0.5828 -0.0533 1.0610 0.058 Uiso 1 1 calc R
H8B H 0.6254 -0.0350 1.1839 0.058 Uiso 1 1 calc R
H8C H 0.6498 -0.1854 1.1158 0.058 Uiso 1 1 calc R
C9 C 0.74345(8) 0.06053(15) 0.75911(10) 0.0238(2) Uani 1 1 d .
C10 C 0.65721(8) 0.13689(14) 0.74924(9) 0.0209(2) Uani 1 1 d .
C11 C 0.59796(8) 0.11804(15) 0.65392(9) 0.0244(2) Uani 1 1 d .
C12 C 0.51603(9) 0.19055(16) 0.64238(11) 0.0288(3) Uani 1 1 d .
H12 H 0.4767 0.1785 0.5776 0.035 Uiso 1 1 calc R
C13 C 0.49212(9) 0.27965(17) 0.72509(11) 0.0295(3) Uani 1 1 d .
H13 H 0.4361 0.3279 0.7171 0.035 Uiso 1 1 calc R
C14 C 0.54937(9) 0.29955(16) 0.82030(11) 0.0277(3) Uani 1 1 d .
H14 H 0.5322 0.3598 0.8773 0.033 Uiso 1 1 calc R
C15 C 0.63104(8) 0.23124(15) 0.83116(10) 0.0231(2) Uani 1 1 d .
H15 H 0.6706 0.2481 0.8953 0.028 Uiso 1 1 calc R
C16 C 1.19771(8) 0.46048(17) 1.05655(11) 0.0302(3) Uani 1 1 d .
H16A H 1.1843 0.4426 0.9792 0.045 Uiso 1 1 calc R
H16B H 1.2531 0.4084 1.0844 0.045 Uiso 1 1 calc R
H16C H 1.2023 0.5757 1.0709 0.045 Uiso 1 1 calc R
C17 C 1.13652(10) 0.4045(2) 1.22473(11) 0.0381(3) Uani 1 1 d .
H17A H 1.0788 0.4219 1.2452 0.057 Uiso 1 1 calc R
H17B H 1.1748 0.4943 1.2501 0.057 Uiso 1 1 calc R
H17C H 1.1613 0.3048 1.2570 0.057 Uiso 1 1 calc R
H1 H 0.6694(15) -0.003(3) 0.5914(18) 0.065(7) Uiso 1 1 d .

loop_
_atom_site_aniso_label
_atom_site_aniso_U_11
_atom_site_aniso_U_22
_atom_site_aniso_U_33
_atom_site_aniso_U_23
_atom_site_aniso_U_13
_atom_site_aniso_U_12
N1 0.0216(5) 0.0300(6) 0.0214(5) 0.0018(4) 0.0021(4) -0.0048(4)
N2 0.0199(5) 0.0263(5) 0.0200(5) 0.0043(4) 0.0014(4) -0.0014(4)
N3 0.0252(5) 0.0375(6) 0.0235(5) 0.0003(4) 0.0035(4) -0.0107(5)
O1 0.0299(5) 0.0298(5) 0.0337(5) -0.0023(4) 0.0009(4) -0.0069(4)
O2 0.0260(4) 0.0363(5) 0.0294(5) -0.0018(4) 0.0084(4) -0.0085(4)
O3 0.0306(5) 0.0500(6) 0.0276(5) -0.0146(4) 0.0020(4) 0.0076(5)
O4 0.0353(5) 0.0440(6) 0.0214(5) -0.0097(4) -0.0036(4) 0.0041(5)
S1 0.02305(15) 0.03264(18) 0.02217(16) -0.00272(12) 0.00857(11) -0.00415(12)
C1 0.0220(5) 0.0241(6) 0.0218(6) 0.0000(4) 0.0036(4) -0.0007(4)
C2 0.0201(5) 0.0228(6) 0.0194(5) 0.0020(4) 0.0021(4) 0.0010(4)
C3 0.0202(5) 0.0256(6) 0.0213(6) -0.0003(4) 0.0059(4) 0.0003(4)
C4 0.0243(6) 0.0304(6) 0.0197(6) -0.0020(5) 0.0052(4) 0.0015(5)
C5 0.0214(5) 0.0252(6) 0.0198(5) -0.0022(4) 0.0007(4) 0.0016(4)
C6 0.0192(5) 0.0223(5) 0.0219(6) 0.0014(4) 0.0019(4) 0.0006(4)
C7 0.0198(5) 0.0243(6) 0.0237(6) 0.0047(5) 0.0000(4) 0.0015(4)
C8 0.0319(7) 0.0431(8) 0.0453(9) -0.0006(7) 0.0166(6) -0.0107(6)
C9 0.0234(6) 0.0278(6) 0.0196(5) -0.0016(5) 0.0015(4) 0.0003(5)
C10 0.0215(5) 0.0216(5) 0.0190(5) 0.0000(4) 0.0007(4) -0.0007(4)
C11 0.0278(6) 0.0250(6) 0.0191(5) 0.0000(4) -0.0006(5) -0.0024(5)
C12 0.0273(6) 0.0297(7) 0.0262(6) 0.0020(5) -0.0062(5) -0.0010(5)
C13 0.0236(6) 0.0304(7) 0.0329(7) 0.0032(5) -0.0004(5) 0.0050(5)
C14 0.0282(6) 0.0278(6) 0.0271(6) -0.0003(5) 0.0037(5) 0.0051(5)
C15 0.0249(6) 0.0242(6) 0.0193(5) -0.0004(4) 0.0004(4) 0.0004(5)
C16 0.0246(6) 0.0332(7) 0.0342(7) 0.0001(6) 0.0088(5) -0.0073(5)
C17 0.0357(7) 0.0533(9) 0.0234(6) 0.0035(6) -0.0013(5) -0.0145(7)

loop_
_atom_type_symbol
_atom_type_description
_atom_type_scat_dispersion_real
_atom_type_scat_dispersion_imag
_atom_type_scat_source
C C 0.0033 0.0016 'International Tables Vol C Tables 4.2.6.8 and 6.1.1.4'
H H 0.0000 0.0000 'International Tables Vol C Tables 4.2.6.8 and 6.1.1.4'
N N 0.0061 0.0033 'International Tables Vol C Tables 4.2.6.8 and 6.1.1.4'
O O 0.0106 0.0060 'International Tables Vol C Tables 4.2.6.8 and 6.1.1.4'
S S 0.1246 0.1234 'International Tables Vol C Tables 4.2.6.8 and 6.1.1.4'

loop_
_geom_angle_atom_site_label_1
_geom_angle_atom_site_label_2
_geom_angle_atom_site_label_3
_geom_angle
C1 N1 C2 109.43(10)
C2 N2 C6 116.68(10)
C1 N3 C16 122.00(11)
C1 N3 C17 119.56(11)
C16 N3 C17 118.41(11)
C7 O2 C8 115.34(11)
C11 O4 H1 104.3(15)
C3 S1 C1 88.15(6)
N1 C1 N3 124.08(11)
N1 C1 S1 116.60(9)
N3 C1 S1 119.31(9)
N2 C2 N1 121.66(10)
N2 C2 C3 122.19(11)
N1 C2 C3 116.15(10)
C4 C3 C2 120.58(11)
C4 C3 S1 129.67(9)
C2 C3 S1 109.65(9)
C3 C4 C5 117.19(11)
C3 C4 H4 121.4
C5 C4 H4 121.4
C4 C5 C6 118.42(11)
C4 C5 C9 116.15(11)
C6 C5 C9 125.38(11)
N2 C6 C5 124.83(11)
N2 C6 C7 116.29(10)
C5 C6 C7 118.80(11)
O1 C7 O2 124.44(11)
O1 C7 C6 122.99(11)
O2 C7 C6 112.57(10)
O2 C8 H8A 109.5
O2 C8 H8B 109.5
H8A C8 H8B 109.5
O2 C8 H8C 109.5
H8A C8 H8C 109.5
H8B C8 H8C 109.5
O3 C9 C10 121.06(11)
O3 C9 C5 117.67(11)
C10 C9 C5 120.95(10)
C15 C10 C11 117.87(11)
C15 C10 C9 122.65(11)
C11 C10 C9 119.47(11)
O4 C11 C12 117.36(11)
O4 C11 C10 122.16(11)
C12 C11 C10 120.48(11)
C13 C12 C11 119.99(12)
C13 C12 H12 120.0
C11 C12 H12 120.0
C12 C13 C14 120.65(12)
C12 C13 H13 119.7
C14 C13 H13 119.7
C15 C14 C13 119.57(12)
C15 C14 H14 120.2
C13 C14 H14 120.2
C14 C15 C10 121.41(12)
C14 C15 H15 119.3
C10 C15 H15 119.3
N3 C16 H16A 109.5
N3 C16 H16B 109.5
H16A C16 H16B 109.5
N3 C16 H16C 109.5
H16A C16 H16C 109.5
H16B C16 H16C 109.5
N3 C17 H17A 109.5
N3 C17 H17B 109.5
H17A C17 H17B 109.5
N3 C17 H17C 109.5
H17A C17 H17C 109.5
H17B C17 H17C 109.5

loop_
_geom_bond_atom_site_label_1
_geom_bond_atom_site_label_2
_geom_bond_distance
N1 C1 1.3190(15)
N1 C2 1.3699(16)
N2 C2 1.3373(15)
N2 C6 1.3388(16)
N3 C1 1.3322(16)
N3 C16 1.4524(16)
N3 C17 1.4570(17)
O1 C7 1.2062(16)
O2 C7 1.3298(15)
O2 C8 1.4445(16)
O3 C9 1.2350(15)
O4 C11 1.3517(15)
O4 H1 0.86(2)
S1 C3 1.7310(12)
S1 C1 1.7721(13)
C2 C3 1.4243(16)
C3 C4 1.3762(18)
C4 C5 1.4005(17)
C4 H4 0.9500
C5 C6 1.4027(16)
C5 C9 1.5010(17)
C6 C7 1.5008(16)
C8 H8A 0.9800
C8 H8B 0.9800
C8 H8C 0.9800
C9 C10 1.4704(17)
C10 C15 1.4088(16)
C10 C11 1.4099(17)
C11 C12 1.3957(18)
C12 C13 1.379(2)
C12 H12 0.9500
C13 C14 1.3939(19)
C13 H13 0.9500
C14 C15 1.3776(17)
C14 H14 0.9500
C15 H15 0.9500
C16 H16A 0.9800
C16 H16B 0.9800
C16 H16C 0.9800
C17 H17A 0.9800
C17 H17B 0.9800
C17 H17C 0.9800

loop_
_geom_torsion_atom_site_label_1
_geom_torsion_atom_site_label_2
_geom_torsion_atom_site_label_3
_geom_torsion_atom_site_label_4
_geom_torsion
C2 N1 C1 N3 177.00(12)
C2 N1 C1 S1 -1.51(14)
C16 N3 C1 N1 176.05(13)
C17 N3 C1 N1 -2.0(2)
C16 N3 C1 S1 -5.48(18)
C17 N3 C1 S1 176.49(11)
C3 S1 C1 N1 1.39(11)
C3 S1 C1 N3 -177.20(11)
C6 N2 C2 N1 177.04(11)
C6 N2 C2 C3 -2.16(18)
C1 N1 C2 N2 -178.40(11)
C1 N1 C2 C3 0.86(15)
N2 C2 C3 C4 2.59(19)
N1 C2 C3 C4 -176.66(11)
N2 C2 C3 S1 179.39(9)
N1 C2 C3 S1 0.15(14)
C1 S1 C3 C4 175.65(13)
C1 S1 C3 C2 -0.78(9)
C2 C3 C4 C5 0.11(18)
S1 C3 C4 C5 -175.99(10)
C3 C4 C5 C6 -2.88(18)
C3 C4 C5 C9 174.63(11)
C2 N2 C6 C5 -0.87(18)
C2 N2 C6 C7 175.61(10)
C4 C5 C6 N2 3.48(19)
C9 C5 C6 N2 -173.78(12)
C4 C5 C6 C7 -172.92(11)
C9 C5 C6 C7 9.82(18)
C8 O2 C7 O1 1.98(19)
C8 O2 C7 C6 -178.16(11)
N2 C6 C7 O1 -148.68(12)
C5 C6 C7 O1 28.03(18)
N2 C6 C7 O2 31.47(15)
C5 C6 C7 O2 -151.83(11)
C4 C5 C9 O3 55.87(17)
C6 C5 C9 O3 -126.81(14)
C4 C5 C9 C10 -117.68(13)
C6 C5 C9 C10 59.64(18)
O3 C9 C10 C15 178.77(12)
C5 C9 C10 C15 -7.90(18)
O3 C9 C10 C11 -2.14(19)
C5 C9 C10 C11 171.19(11)
C15 C10 C11 O4 -179.76(12)
C9 C10 C11 O4 1.11(19)
C15 C10 C11 C12 -0.32(18)
C9 C10 C11 C12 -179.45(12)
O4 C11 C12 C13 178.61(12)
C10 C11 C12 C13 -0.9(2)
C11 C12 C13 C14 0.6(2)
C12 C13 C14 C15 0.9(2)
C13 C14 C15 C10 -2.1(2)
C11 C10 C15 C14 1.81(18)
C9 C10 C15 C14 -179.09(12)
